data_2210905
loop_
_publ_author_name
'Saeed, Aamer'
'Fl\"orke, Ulrich'

_publ_section_title
;
 1-(4-Bromophenyl)-3-(4-methylbenzoyl)thiourea
;
_journal_coeditor_code BT2207
_journal_issue 11
_journal_name_full 'Acta Crystallographica Section E'
_journal_page_first o5036
_journal_page_last o5037
_journal_paper_doi 10.1107/S1600536806042309
_journal_volume 62
_journal_year 2006
_chemical_formula_iupac 'C15 H13 Br N2 O S'
_chemical_formula_moiety 'C15 H13 Br N2 O S'
_chemical_formula_sum 'C15 H13 Br N2 O S'
_chemical_formula_weight 349.24
_chemical_name_systematic
;
1-(4-Bromophenyl)-3-(4-methylbenzoyl)thiourea
;
_space_group_IT_number 14
_symmetry_cell_setting monoclinic
_symmetry_space_group_name_Hall '-P 2ybc'
_symmetry_space_group_name_H-M 'P 1 21/c 1'
_atom_sites_solution_hydrogens difmap
_atom_sites_solution_primary direct
_atom_sites_solution_secondary difmap
_audit_creation_method SHELXL97
_cell_angle_alpha 90.00
_cell_angle_beta 94.263(2)
_cell_angle_gamma 90.00
_cell_formula_units_Z 4
_cell_length_a 4.5281(3)
_cell_length_b 17.1059(11)
_cell_length_c 18.4277(12)
_cell_measurement_reflns_used 2782
_cell_measurement_temperature 120(2)
_cell_measurement_theta_max 26.06
_cell_measurement_theta_min 2.38
_cell_volume 1423.41(16)
_computing_cell_refinement 'SAINT (Bruker, 2002)'
_computing_data_collection 'SMART (Bruker, 2002)'
_computing_data_reduction SAINT
_computing_molecular_graphics SHELXTL
_computing_publication_material SHELXTL
_computing_structure_refinement SHELXTL
_computing_structure_solution 'SHELXTL (Bruker, 2002)'
_diffrn_ambient_temperature 120(2)
_diffrn_measured_fraction_theta_full 0.997
_diffrn_measured_fraction_theta_max 0.997
_diffrn_measurement_device_type 'Bruker SMART APEX'
_diffrn_measurement_method '\f and \w'
_diffrn_radiation_monochromator graphite
_diffrn_radiation_source 'sealed tube'
_diffrn_radiation_type MoK\a
_diffrn_radiation_wavelength 0.71073
_diffrn_reflns_av_R_equivalents 0.0468
_diffrn_reflns_av_sigmaI/netI 0.0432
_diffrn_reflns_limit_h_max 5
_diffrn_reflns_limit_h_min -5
_diffrn_reflns_limit_k_max 22
_diffrn_reflns_limit_k_min -22
_diffrn_reflns_limit_l_max 22
_diffrn_reflns_limit_l_min -24
_diffrn_reflns_number 14167
_diffrn_reflns_theta_full 28.07
_diffrn_reflns_theta_max 28.07
_diffrn_reflns_theta_min 1.63
_diffrn_standards_decay_% 0
_diffrn_standards_interval_time 450
_diffrn_standards_number 2733
_exptl_absorpt_coefficient_mu 3.031
_exptl_absorpt_correction_T_max 0.7936
_exptl_absorpt_correction_T_min 0.3626
_exptl_absorpt_correction_type multi-scan
_exptl_absorpt_process_details '(SADABS; Bruker, 2002)'
_exptl_crystal_colour colourless
_exptl_crystal_density_diffrn 1.630
_exptl_crystal_density_method 'not measured'
_exptl_crystal_description needle
_exptl_crystal_F_000 704
_exptl_crystal_size_max 0.42
_exptl_crystal_size_mid 0.13
_exptl_crystal_size_min 0.08
_refine_diff_density_max 0.449
_refine_diff_density_min -0.273
_refine_ls_extinction_method none
_refine_ls_goodness_of_fit_ref 1.033
_refine_ls_hydrogen_treatment constr
_refine_ls_matrix_type full
_refine_ls_number_parameters 182
_refine_ls_number_reflns 3426
_refine_ls_number_restraints 0
_refine_ls_restrained_S_all 1.033
_refine_ls_R_factor_all 0.0458
_refine_ls_R_factor_gt 0.0335
_refine_ls_shift/su_max 0.000
_refine_ls_shift/su_mean 0.000
_refine_ls_structure_factor_coef Fsqd
_refine_ls_weighting_details 'calc w = 1/[\s^2^(Fo^2^)+(0.0392P)^2^+0.1059P] where P=(Fo^2^+2Fc^2^)/3'
_refine_ls_weighting_scheme calc
_refine_ls_wR_factor_gt 0.0754
_refine_ls_wR_factor_ref 0.0800
_reflns_number_gt 2825
_reflns_number_total 3426
_reflns_threshold_expression I>2\s(I)
_cod_data_source_file bt2207.cif
_cod_data_source_block I
_cod_original_sg_symbol_H-M 'P 21/c'
_cod_database_code 2210905
_cod_database_fobs_code 2210905

loop_
_symmetry_equiv_pos_as_xyz
'x, y, z'
'-x, y+1/2, -z+1/2'
'-x, -y, -z'
'x, -y-1/2, z-1/2'

loop_
_atom_site_type_symbol
_atom_site_label
_atom_site_fract_x
_atom_site_fract_y
_atom_site_fract_z
_atom_site_U_iso_or_equiv
_atom_site_adp_type
_atom_site_calc_flag
_atom_site_refinement_flags
_atom_site_occupancy
Br Br1 0.04349(5) 0.178541(13) 0.183035(13) 0.02507(9) Uani d . 1
S S1 0.80669(16) 0.30213(4) -0.13832(4) 0.03221(17) Uani d . 1
O O1 1.1257(4) 0.04950(9) -0.13003(9) 0.0275(4) Uani d . 1
N N1 0.8094(4) 0.15986(10) -0.07318(10) 0.0195(4) Uani d . 1
H H1A 0.8827 0.1124 -0.0757 0.023 Uiso calc R 1
N N2 1.1017(4) 0.17612(10) -0.16884(11) 0.0207(4) Uani d . 1
H H2B 1.1787 0.2088 -0.1991 0.025 Uiso calc R 1
C C1 0.6160(5) 0.16959(13) -0.01733(12) 0.0193(5) Uani d . 1
C C2 0.5680(5) 0.10214(13) 0.02287(12) 0.0222(5) Uani d . 1
H H2A 0.6592 0.0544 0.0106 0.027 Uiso calc R 1
C C3 0.3886(5) 0.10423(13) 0.08047(13) 0.0231(5) Uani d . 1
H H3A 0.3534 0.0580 0.1071 0.028 Uiso calc R 1
C C4 0.2614(5) 0.17417(13) 0.09878(13) 0.0209(5) Uani d . 1
C C5 0.3018(5) 0.24087(14) 0.05848(13) 0.0232(5) Uani d . 1
H H5A 0.2075 0.2882 0.0708 0.028 Uiso calc R 1
C C6 0.4794(5) 0.23935(13) 0.00002(12) 0.0220(5) Uani d . 1
H H6A 0.5070 0.2853 -0.0277 0.026 Uiso calc R 1
C C7 0.9029(5) 0.20930(13) -0.12325(13) 0.0209(5) Uani d . 1
C C8 1.1950(5) 0.09980(13) -0.17345(12) 0.0205(5) Uani d . 1
C C9 1.3799(5) 0.08125(13) -0.23440(12) 0.0193(5) Uani d . 1
C C10 1.5097(5) 0.13797(13) -0.27684(13) 0.0227(5) Uani d . 1
H H10A 1.4867 0.1919 -0.2662 0.027 Uiso calc R 1
C C11 1.6708(5) 0.11544(14) -0.33403(13) 0.0241(5) Uani d . 1
H H11A 1.7584 0.1544 -0.3622 0.029 Uiso calc R 1
C C12 1.7081(5) 0.03721(14) -0.35146(13) 0.0239(5) Uani d . 1
C C13 1.5858(5) -0.01883(14) -0.30815(13) 0.0262(5) Uani d . 1
H H13A 1.6155 -0.0727 -0.3179 0.031 Uiso calc R 1
C C14 1.4214(5) 0.00261(13) -0.25105(13) 0.0236(5) Uani d . 1
H H14A 1.3357 -0.0367 -0.2228 0.028 Uiso calc R 1
C C15 1.8754(6) 0.01411(16) -0.41582(14) 0.0340(6) Uani d . 1
H H15A 2.0805 0.0325 -0.4084 0.051 Uiso calc R 1
H H15B 1.7810 0.0378 -0.4601 0.051 Uiso calc R 1
H H15C 1.8735 -0.0429 -0.4208 0.051 Uiso calc R 1

loop_
_atom_site_aniso_label
_atom_site_aniso_U_11
_atom_site_aniso_U_22
_atom_site_aniso_U_33
_atom_site_aniso_U_12
_atom_site_aniso_U_13
_atom_site_aniso_U_23
Br1 0.02813(15) 0.02580(14) 0.02268(14) -0.00465(10) 0.01124(10) -0.00369(9)
S1 0.0428(4) 0.0211(3) 0.0355(4) 0.0097(3) 0.0216(3) 0.0077(3)
O1 0.0375(10) 0.0202(8) 0.0265(9) 0.0023(7) 0.0129(8) 0.0043(7)
N1 0.0229(10) 0.0162(9) 0.0203(10) 0.0018(8) 0.0069(8) 0.0007(7)
N2 0.0236(10) 0.0198(9) 0.0200(10) 0.0009(8) 0.0092(8) 0.0027(8)
C1 0.0178(11) 0.0225(12) 0.0175(11) -0.0013(9) 0.0017(9) -0.0020(9)
C2 0.0259(12) 0.0193(11) 0.0218(12) -0.0005(9) 0.0043(10) -0.0022(9)
C3 0.0277(13) 0.0206(11) 0.0214(12) -0.0040(10) 0.0055(10) 0.0000(9)
C4 0.0182(11) 0.0284(12) 0.0167(11) -0.0036(9) 0.0054(9) -0.0031(9)
C5 0.0250(12) 0.0221(12) 0.0230(12) 0.0023(10) 0.0046(10) -0.0020(9)
C6 0.0229(12) 0.0214(11) 0.0221(12) 0.0000(9) 0.0054(10) 0.0018(9)
C7 0.0216(12) 0.0209(11) 0.0206(12) 0.0025(9) 0.0052(10) -0.0011(9)
C8 0.0207(12) 0.0208(11) 0.0199(12) 0.0014(9) 0.0010(9) -0.0026(9)
C9 0.0189(11) 0.0204(11) 0.0190(11) 0.0008(9) 0.0035(9) -0.0011(9)
C10 0.0243(12) 0.0193(11) 0.0253(13) 0.0022(9) 0.0064(10) 0.0000(9)
C11 0.0224(12) 0.0268(12) 0.0239(12) 0.0007(10) 0.0075(10) 0.0041(10)
C12 0.0202(12) 0.0304(13) 0.0214(12) 0.0005(10) 0.0038(10) -0.0034(10)
C13 0.0298(13) 0.0223(12) 0.0270(14) 0.0020(10) 0.0058(11) -0.0060(10)
C14 0.0250(12) 0.0219(12) 0.0245(13) -0.0014(9) 0.0056(10) 0.0012(9)
C15 0.0352(15) 0.0429(16) 0.0252(14) 0.0046(12) 0.0105(12) -0.0076(11)

loop_
_atom_type_symbol
_atom_type_description
_atom_type_scat_dispersion_real
_atom_type_scat_dispersion_imag
_atom_type_scat_source
C C 0.0033 0.0016 'International Tables Vol C Tables 4.2.6.8 and 6.1.1.4'
H H 0.0000 0.0000 'International Tables Vol C Tables 4.2.6.8 and 6.1.1.4'
N N 0.0061 0.0033 'International Tables Vol C Tables 4.2.6.8 and 6.1.1.4'
O O 0.0106 0.0060 'International Tables Vol C Tables 4.2.6.8 and 6.1.1.4'
S S 0.1246 0.1234 'International Tables Vol C Tables 4.2.6.8 and 6.1.1.4'
Br Br -0.2901 2.4595 'International Tables Vol C Tables 4.2.6.8 and 6.1.1.4'

loop_
_geom_angle_atom_site_label_1
_geom_angle_atom_site_label_2
_geom_angle_atom_site_label_3
_geom_angle
_geom_angle_publ_flag
C7 N1 C1 132.21(19) y
C7 N1 H1A 113.9 ?
C1 N1 H1A 113.9 ?
C8 N2 C7 129.56(19) y
C8 N2 H2B 115.2 ?
C7 N2 H2B 115.2 ?
C6 C1 C2 119.8(2) ?
C6 C1 N1 125.4(2) ?
C2 C1 N1 114.79(19) ?
C3 C2 C1 120.6(2) ?
C3 C2 H2A 119.7 ?
C1 C2 H2A 119.7 ?
C4 C3 C2 119.3(2) ?
C4 C3 H3A 120.4 ?
C2 C3 H3A 120.4 ?
C3 C4 C5 120.7(2) ?
C3 C4 Br1 119.00(17) ?
C5 C4 Br1 120.26(17) ?
C4 C5 C6 120.5(2) ?
C4 C5 H5A 119.7 ?
C6 C5 H5A 119.7 ?
C5 C6 C1 119.1(2) ?
C5 C6 H6A 120.5 ?
C1 C6 H6A 120.5 ?
N1 C7 N2 114.05(19) y
N1 C7 S1 128.56(18) y
N2 C7 S1 117.37(17) y
O1 C8 N2 121.9(2) y
O1 C8 C9 121.9(2) y
N2 C8 C9 116.25(19) y
C14 C9 C10 118.4(2) ?
C14 C9 C8 117.7(2) ?
C10 C9 C8 123.9(2) ?
C11 C10 C9 120.0(2) ?
C11 C10 H10A 120.0 ?
C9 C10 H10A 120.0 ?
C10 C11 C12 121.7(2) ?
C10 C11 H11A 119.1 ?
C12 C11 H11A 119.1 ?
C13 C12 C11 118.1(2) ?
C13 C12 C15 121.1(2) ?
C11 C12 C15 120.8(2) ?
C14 C13 C12 121.0(2) ?
C14 C13 H13A 119.5 ?
C12 C13 H13A 119.5 ?
C13 C14 C9 120.8(2) ?
C13 C14 H14A 119.6 ?
C9 C14 H14A 119.6 ?
C12 C15 H15A 109.5 ?
C12 C15 H15B 109.5 ?
H15A C15 H15B 109.5 ?
C12 C15 H15C 109.5 ?
H15A C15 H15C 109.5 ?
H15B C15 H15C 109.5 ?

loop_
_geom_bond_atom_site_label_1
_geom_bond_atom_site_label_2
_geom_bond_distance
_geom_bond_publ_flag
Br1 C4 1.902(2) y
S1 C7 1.664(2) y
O1 C8 1.232(3) y
N1 C7 1.343(3) y
N1 C1 1.410(3) y
N1 H1A 0.8800 ?
N2 C8 1.377(3) y
N2 C7 1.397(3) y
N2 H2B 0.8800 ?
C1 C6 1.392(3) ?
C1 C2 1.397(3) ?
C2 C3 1.384(3) ?
C2 H2A 0.9500 ?
C3 C4 1.381(3) ?
C3 H3A 0.9500 ?
C4 C5 1.381(3) ?
C5 C6 1.392(3) ?
C5 H5A 0.9500 ?
C6 H6A 0.9500 ?
C8 C9 1.484(3) ?
C9 C14 1.396(3) ?
C9 C10 1.402(3) ?
C10 C11 1.381(3) ?
C10 H10A 0.9500 ?
C11 C12 1.389(3) ?
C11 H11A 0.9500 ?
C12 C13 1.389(3) ?
C12 C15 1.507(3) ?
C13 C14 1.383(3) ?
C13 H13A 0.9500 ?
C14 H14A 0.9500 ?
C15 H15A 0.9800 ?
C15 H15B 0.9800 ?
C15 H15C 0.9800 ?

loop_
_geom_hbond_atom_site_label_D
_geom_hbond_atom_site_label_H
_geom_hbond_atom_site_label_A
_geom_hbond_site_symmetry_A
_geom_hbond_distance_DH
_geom_hbond_distance_HA
_geom_hbond_distance_DA
_geom_hbond_angle_DHA
N1 H1A O1 . 0.88 1.88 2.634(2) 142.6
N2 H2B Br1 4_665 0.88 2.93 3.6870(19) 144.7

loop_
_geom_torsion_atom_site_label_1
_geom_torsion_atom_site_label_2
_geom_torsion_atom_site_label_3
_geom_torsion_atom_site_label_4
_geom_torsion
C7 N1 C1 C6 -2.5(4)
C7 N1 C1 C2 178.4(2)
C6 C1 C2 C3 -0.8(3)
N1 C1 C2 C3 178.4(2)
C1 C2 C3 C4 -1.2(4)
C2 C3 C4 C5 2.6(4)
C2 C3 C4 Br1 -174.62(17)
C3 C4 C5 C6 -2.1(4)
Br1 C4 C5 C6 175.16(18)
C4 C5 C6 C1 0.0(4)
C2 C1 C6 C5 1.4(3)
N1 C1 C6 C5 -177.7(2)
C1 N1 C7 N2 179.1(2)
C1 N1 C7 S1 -2.5(4)
C8 N2 C7 N1 5.8(3)
C8 N2 C7 S1 -172.8(2)
C7 N2 C8 O1 -6.6(4)
C7 N2 C8 C9 172.4(2)
O1 C8 C9 C14 13.5(3)
N2 C8 C9 C14 -165.5(2)
O1 C8 C9 C10 -167.8(2)
N2 C8 C9 C10 13.2(3)
C14 C9 C10 C11 0.8(3)
C8 C9 C10 C11 -177.9(2)
C9 C10 C11 C12 0.3(4)
C10 C11 C12 C13 -2.0(4)
C10 C11 C12 C15 177.7(2)
C11 C12 C13 C14 2.5(3)
C15 C12 C13 C14 -177.1(2)
C12 C13 C14 C9 -1.5(4)
C10 C9 C14 C13 -0.2(3)
C8 C9 C14 C13 178.6(2)

loop_
_cod_related_entry_id
_cod_related_entry_database
_cod_related_entry_code
1 ChemSpider 603024
